data_7239443
loop_
_publ_author_name
'Khatun, Nilufa'
'Guin, Srimanta'
'Rout, Saroj Kumar'
'Patel, Bhisma K.'

_publ_section_title
;
 Divergent reactivities of o-haloanilides with CuO nanoparticles in water:
 a green synthesis of benzoxazoles and o-hydroxyanilides
;
_journal_issue 21
_journal_name_full 'RSC Advances'
_journal_page_first 10770
_journal_paper_doi 10.1039/c3ra46820h
_journal_volume 4
_journal_year 2014
_chemical_formula_sum 'C14 H10 Br N O'
_chemical_formula_weight 288.13
_space_group_IT_number 4
_space_group_name_Hall 'P 2yb'
_space_group_name_H-M_alt 'P 1 21 1'
_symmetry_cell_setting monoclinic
_symmetry_space_group_name_H-M 'P 1 21 1'
_atom_sites_solution_hydrogens geom
_atom_sites_solution_primary direct
_atom_sites_solution_secondary difmap
_audit_creation_method SHELXL-97
_cell_angle_alpha 90.00
_cell_angle_beta 105.177(5)
_cell_angle_gamma 90.00
_cell_formula_units_Z 6
_cell_length_a 10.3512(8)
_cell_length_b 14.0265(11)
_cell_length_c 12.8571(10)
_cell_measurement_temperature 298(2)
_cell_measurement_theta_max 21.24
_cell_measurement_theta_min 1.52
_cell_volume 1801.6(2)
_computing_structure_refinement 'SHELXL-97 (Sheldrick, 1997)'
_computing_structure_solution 'SHELXS-97 (Sheldrick, 1990)'
_diffrn_ambient_temperature 296(2)
_diffrn_measured_fraction_theta_full 0.999
_diffrn_measured_fraction_theta_max 0.999
_diffrn_radiation_monochromator graphite
_diffrn_radiation_source 'fine-focus sealed tube'
_diffrn_radiation_type MoK\a
_diffrn_radiation_wavelength 0.71073
_diffrn_reflns_av_R_equivalents 0.0833
_diffrn_reflns_av_sigmaI/netI 0.1461
_diffrn_reflns_limit_h_max 12
_diffrn_reflns_limit_h_min -13
_diffrn_reflns_limit_k_max 17
_diffrn_reflns_limit_k_min -18
_diffrn_reflns_limit_l_max 15
_diffrn_reflns_limit_l_min -17
_diffrn_reflns_number 21797
_diffrn_reflns_theta_full 28.54
_diffrn_reflns_theta_max 28.54
_diffrn_reflns_theta_min 1.64
_exptl_absorpt_coefficient_mu 3.403
_exptl_absorpt_correction_type multi-scan
_exptl_absorpt_process_details SADBAS
_exptl_crystal_colour colorless
_exptl_crystal_density_diffrn 1.593
_exptl_crystal_density_method 'not measured'
_exptl_crystal_description block
_exptl_crystal_F_000 760
_exptl_crystal_size_max 0.28
_exptl_crystal_size_mid 0.26
_exptl_crystal_size_min 0.24
_refine_diff_density_max 0.411
_refine_diff_density_min -0.625
_refine_diff_density_rms 0.093
_refine_ls_abs_structure_details 'Flack H D (1983), Acta Cryst. A39, 876-881'
_refine_ls_abs_structure_Flack 0.57(2)
_refine_ls_extinction_coef 0.0029(7)
_refine_ls_extinction_expression Fc^*^=kFc[1+0.001xFc^2^\l^3^/sin(2\q)]^-1/4^
_refine_ls_extinction_method SHELXL
_refine_ls_goodness_of_fit_ref 0.890
_refine_ls_hydrogen_treatment mixed
_refine_ls_matrix_type full
_refine_ls_number_parameters 464
_refine_ls_number_reflns 7274
_refine_ls_number_restraints 1
_refine_ls_restrained_S_all 0.890
_refine_ls_R_factor_all 0.1695
_refine_ls_R_factor_gt 0.0552
_refine_ls_shift/su_max 0.868
_refine_ls_shift/su_mean 0.039
_refine_ls_structure_factor_coef Fsqd
_refine_ls_weighting_details 'calc w=1/[\s^2^(Fo^2^)+(0.1030P)^2^+0.0000P] where P=(Fo^2^+2Fc^2^)/3'
_refine_ls_weighting_scheme calc
_refine_ls_wR_factor_gt 0.1374
_refine_ls_wR_factor_ref 0.1897
_reflns_number_gt 3248
_reflns_number_total 7274
_reflns_threshold_expression >2sigma(I)
_cod_data_source_file c3ra46820h.txt
_cod_data_source_block n-1_Benzoxazoles
_cod_depositor_comments
;
The following automatic conversions were performed:

data item '_symmetry_cell_setting' value 'Monoclinic' was changed to
'monoclinic' in accordance with the
/home/saulius/struct/COD-crude-data/automatic-downloads/DataCite-retrospective/RSC/depositions/lib/dictionaries/cif_core.dic
dictionary named 'cif_core.dic' version 2.4.2 last updated on
2011-04-26.

Automatic conversion script
Id: cif_fix_values 6909 2019-04-08 15:41:33Z antanas 
;
_cod_original_sg_symbol_H-M 'P 21'
_cod_database_code 7239443

loop_
_symmetry_equiv_pos_as_xyz
'x, y, z'
'-x, y+1/2, -z'

loop_
_atom_site_label
_atom_site_type_symbol
_atom_site_fract_x
_atom_site_fract_y
_atom_site_fract_z
_atom_site_U_iso_or_equiv
_atom_site_adp_type
_atom_site_occupancy
_atom_site_symmetry_multiplicity
_atom_site_calc_flag
_atom_site_refinement_flags
Br1 Br 1.09315(11) 0.00619(7) 0.23184(10) 0.0674(4) Uani 1 1 d .
Br2 Br 0.41203(11) 0.74593(8) 0.26484(9) 0.0644(4) Uani 1 1 d .
Br3 Br 1.07244(10) 0.69171(9) 0.22284(9) 0.0709(4) Uani 1 1 d .
C4 C 0.5812(10) 0.7096(8) 0.3548(10) 0.050(3) Uani 1 1 d .
C5 C 0.6586(11) 0.6439(7) 0.3194(9) 0.041(3) Uani 1 1 d .
C6 C 0.7798(11) 0.6170(7) 0.3872(10) 0.047(3) Uani 1 1 d .
C3 C 0.6292(11) 0.7492(9) 0.4561(10) 0.052(3) Uani 1 1 d .
H3 H 0.5780 0.7950 0.4792 0.063 Uiso 1 1 calc R
C1 C 0.8319(12) 0.6547(8) 0.4913(11) 0.056(3) Uani 1 1 d .
H1 H 0.9142 0.6357 0.5353 0.067 Uiso 1 1 calc R
C2 C 0.7515(12) 0.7228(8) 0.5243(9) 0.053(3) Uani 1 1 d .
C7 C 0.7786(11) 0.4735(6) 0.1630(9) 0.048(3) Uani 1 1 d .
C12 C 0.8980(12) 0.4240(8) 0.1883(9) 0.059(3) Uani 1 1 d .
H12 H 0.9609 0.4332 0.2540 0.070 Uiso 1 1 calc R
C8 C 0.6842(13) 0.4578(8) 0.0630(10) 0.061(3) Uani 1 1 d .
H8 H 0.6032 0.4905 0.0449 0.073 Uiso 1 1 calc R
C11 C 0.9223(15) 0.3579(10) 0.1103(13) 0.075(4) Uani 1 1 d .
H11 H 1.0018 0.3234 0.1274 0.090 Uiso 1 1 calc R
C10 C 0.8366(16) 0.3436(12) 0.0149(12) 0.074(4) Uani 1 1 d .
H10 H 0.8576 0.3022 -0.0348 0.089 Uiso 1 1 calc R
C9 C 0.7166(17) 0.3909(10) -0.0090(12) 0.077(5) Uani 1 1 d .
H9 H 0.6546 0.3789 -0.0744 0.093 Uiso 1 1 calc R
C13 C 0.7504(12) 0.5421(7) 0.2422(10) 0.057(3) Uani 1 1 d .
C14 C 0.7367(11) 0.2854(7) 0.3439(9) 0.045(3) Uani 1 1 d .
C19 C 0.6224(12) 0.3380(10) 0.3225(10) 0.060(3) Uani 1 1 d .
H19 H 0.5624 0.3321 0.2549 0.072 Uiso 1 1 calc R
C15 C 0.8273(13) 0.2956(9) 0.4426(11) 0.065(3) Uani 1 1 d .
H15 H 0.9063 0.2606 0.4582 0.078 Uiso 1 1 calc R
C18 C 0.5916(14) 0.3976(9) 0.3931(11) 0.065(4) Uani 1 1 d .
H18 H 0.5112 0.4311 0.3765 0.078 Uiso 1 1 calc R
C16 C 0.8030(14) 0.3562(11) 0.5181(9) 0.069(4) Uani 1 1 d .
H16 H 0.8645 0.3626 0.5849 0.082 Uiso 1 1 calc R
C17 C 0.6846(14) 0.4081(9) 0.4933(12) 0.066(4) Uani 1 1 d .
H17 H 0.6670 0.4502 0.5438 0.079 Uiso 1 1 calc R
C24 C 0.9257(11) 0.0458(8) 0.1430(9) 0.048(3) Uani 1 1 d .
C25 C 0.8495(12) 0.1140(8) 0.1814(10) 0.053(3) Uani 1 1 d .
C20 C 0.7275(12) 0.1396(8) 0.1129(11) 0.056(3) Uani 1 1 d .
C22 C 0.8751(13) 0.0064(9) 0.0427(10) 0.057(3) Uani 1 1 d .
H22 H 0.9244 -0.0401 0.0185 0.069 Uiso 1 1 calc R
C26 C 0.7633(11) 0.2173(7) 0.2663(9) 0.044(3) Uani 1 1 d .
C21 C 0.6743(13) 0.1023(8) 0.0112(11) 0.053(3) Uani 1 1 d .
H21 H 0.5912 0.1218 -0.0311 0.064 Uiso 1 1 calc R
C23 C 0.7495(14) 0.0350(8) -0.0249(10) 0.062(4) Uani 1 1 d .
O1 O 0.6385(10) 0.5931(6) 0.2265(8) 0.078(3) Uani 1 1 d .
N1 N 0.8406(7) 0.5520(6) 0.3375(6) 0.0307(18) Uani 1 1 d .
C30 C 0.9002(10) 0.7266(8) 0.1426(10) 0.050(3) Uani 1 1 d .
C31 C 0.8252(11) 0.7931(7) 0.1806(9) 0.046(3) Uani 1 1 d .
C28 C 0.7154(12) 0.7110(8) -0.0213(9) 0.053(3) Uani 1 1 d .
C27 C 0.6409(12) 0.7775(7) 0.0184(9) 0.057(3) Uani 1 1 d .
H27 H 0.5559 0.7958 -0.0211 0.068 Uiso 1 1 calc R
C32 C 0.6992(11) 0.8157(7) 0.1198(9) 0.048(3) Uani 1 1 d .
C29 C 0.8435(11) 0.6859(9) 0.0422(10) 0.055(3) Uani 1 1 d .
H29 H 0.8922 0.6403 0.0161 0.065 Uiso 1 1 calc R
O2 O 0.6733(7) 0.2070(5) 0.1682(6) 0.0536(19) Uani 1 1 d .
C36 C 0.5933(13) 1.0058(10) 0.3340(10) 0.067(4) Uani 1 1 d .
H36 H 0.5259 0.9947 0.2715 0.080 Uiso 1 1 calc R
C37 C 0.7174(12) 0.9610(8) 0.3489(9) 0.052(3) Uani 1 1 d .
C33 C 0.7940(18) 1.0398(11) 0.5192(12) 0.091(5) Uani 1 1 d .
H33 H 0.8619 1.0520 0.5813 0.109 Uiso 1 1 calc R
C35 C 0.5701(15) 1.0673(10) 0.4127(12) 0.076(4) Uani 1 1 d .
H35 H 0.4873 1.0968 0.4027 0.091 Uiso 1 1 calc R
C34 C 0.670(2) 1.0839(11) 0.5043(14) 0.096(5) Uani 1 1 d .
H34 H 0.6542 1.1247 0.5569 0.115 Uiso 1 1 calc R
C38 C 0.8163(14) 0.9790(8) 0.4431(10) 0.071(4) Uani 1 1 d .
H38 H 0.8990 0.9492 0.4543 0.085 Uiso 1 1 calc R
C39 C 0.7433(13) 0.8960(7) 0.2685(11) 0.058(4) Uani 1 1 d .
O3 O 0.8517(9) 0.8433(7) 0.2783(7) 0.077(2) Uani 1 1 d .
N2 N 0.6469(8) 0.8831(5) 0.1763(6) 0.034(2) Uani 1 1 d .
N3 N 0.8727(10) 0.1649(6) 0.2792(7) 0.051(2) Uani 1 1 d .
C40 C 0.6981(12) -0.0099(9) -0.1343(9) 0.078(4) Uani 1 1 d .
H40A H 0.6032 -0.0001 -0.1593 0.117 Uiso 1 1 calc R
H40B H 0.7168 -0.0771 -0.1294 0.117 Uiso 1 1 calc R
H40C H 0.7416 0.0188 -0.1839 0.117 Uiso 1 1 calc R
C41 C 0.6576(11) 0.6635(8) -0.1293(9) 0.070(3) Uani 1 1 d .
H41A H 0.5634 0.6766 -0.1532 0.105 Uiso 1 1 calc R
H41B H 0.6713 0.5959 -0.1221 0.105 Uiso 1 1 calc R
H41C H 0.7013 0.6878 -0.1810 0.105 Uiso 1 1 calc R
C42 C 0.7994(13) 0.7694(9) 0.6327(10) 0.078(4) Uani 1 1 d .
H42A H 0.8478 0.8264 0.6260 0.117 Uiso 1 1 calc R
H42B H 0.8570 0.7263 0.6817 0.117 Uiso 1 1 calc R
H42C H 0.7238 0.7851 0.6596 0.117 Uiso 1 1 calc R

loop_
_atom_site_aniso_label
_atom_site_aniso_U_11
_atom_site_aniso_U_22
_atom_site_aniso_U_33
_atom_site_aniso_U_23
_atom_site_aniso_U_13
_atom_site_aniso_U_12
Br1 0.0535(8) 0.0674(6) 0.0772(9) 0.0125(7) 0.0098(7) 0.0066(6)
Br2 0.0479(8) 0.0722(7) 0.0672(8) 0.0108(7) 0.0047(6) 0.0063(6)
Br3 0.0495(7) 0.0782(7) 0.0798(9) 0.0148(7) 0.0080(6) 0.0105(6)
C4 0.036(6) 0.050(8) 0.062(9) 0.019(6) 0.011(6) -0.008(5)
C5 0.040(7) 0.046(6) 0.033(7) -0.004(5) 0.003(6) -0.012(5)
C6 0.045(7) 0.039(6) 0.048(8) 0.019(6) -0.003(6) -0.007(5)
C3 0.045(7) 0.054(6) 0.057(8) 0.018(7) 0.011(6) 0.005(6)
C1 0.047(8) 0.051(7) 0.062(9) 0.003(7) 0.000(7) 0.003(6)
C2 0.053(8) 0.053(9) 0.048(8) 0.014(5) 0.003(6) -0.009(6)
C7 0.049(7) 0.032(6) 0.062(8) 0.000(5) 0.010(7) 0.001(5)
C12 0.072(9) 0.056(7) 0.044(8) 0.002(6) 0.009(7) 0.000(7)
C8 0.068(9) 0.057(8) 0.055(8) -0.005(7) 0.012(7) -0.009(6)
C11 0.082(11) 0.056(8) 0.104(12) -0.010(9) 0.056(10) -0.003(8)
C10 0.087(11) 0.069(8) 0.075(10) -0.018(9) 0.036(9) -0.005(9)
C9 0.088(12) 0.083(11) 0.065(10) -0.017(8) 0.028(9) -0.021(9)
C13 0.062(10) 0.049(7) 0.064(10) 0.007(7) 0.026(8) 0.000(6)
C14 0.035(7) 0.061(7) 0.036(7) 0.008(5) 0.006(6) -0.003(5)
C19 0.057(8) 0.064(8) 0.054(8) -0.005(7) 0.006(7) -0.021(7)
C15 0.058(9) 0.065(7) 0.068(9) -0.005(7) 0.010(8) 0.006(6)
C18 0.065(10) 0.066(9) 0.061(10) 0.004(7) 0.011(8) 0.005(6)
C16 0.087(10) 0.060(8) 0.047(8) -0.009(7) -0.004(7) -0.006(8)
C17 0.069(9) 0.054(8) 0.080(10) -0.002(7) 0.029(9) -0.003(7)
C24 0.046(7) 0.040(6) 0.053(8) 0.000(6) 0.000(6) 0.004(5)
C25 0.064(9) 0.039(6) 0.051(8) 0.017(6) 0.010(7) 0.001(6)
C20 0.059(8) 0.055(7) 0.055(9) 0.006(7) 0.019(7) 0.002(6)
C22 0.071(9) 0.045(6) 0.054(8) -0.017(7) 0.012(7) -0.003(7)
C26 0.049(7) 0.045(6) 0.032(7) -0.005(5) -0.001(6) -0.013(5)
C21 0.059(8) 0.054(7) 0.039(8) 0.004(6) 0.001(6) -0.006(6)
C23 0.083(10) 0.046(8) 0.056(9) -0.010(6) 0.016(8) -0.003(6)
O1 0.068(6) 0.071(6) 0.090(8) 0.003(5) 0.012(6) -0.004(5)
N1 0.027(5) 0.040(4) 0.019(5) 0.001(4) -0.004(4) 0.002(4)
C30 0.036(6) 0.060(8) 0.052(8) 0.016(6) 0.007(6) 0.004(5)
C31 0.050(7) 0.044(6) 0.047(7) 0.003(5) 0.018(6) -0.006(5)
C28 0.056(7) 0.055(8) 0.049(8) -0.006(6) 0.017(6) 0.007(6)
C27 0.056(8) 0.060(7) 0.055(8) 0.011(6) 0.017(7) 0.004(6)
C32 0.044(7) 0.058(7) 0.038(7) -0.006(5) 0.003(6) 0.000(5)
C29 0.057(7) 0.047(6) 0.071(9) -0.005(7) 0.036(7) 0.003(6)
O2 0.051(5) 0.049(5) 0.057(5) -0.004(4) 0.009(4) 0.000(4)
C36 0.071(9) 0.063(7) 0.072(9) 0.001(7) 0.029(7) -0.014(7)
C37 0.061(8) 0.042(6) 0.053(8) -0.002(6) 0.013(7) -0.007(6)
C33 0.110(14) 0.078(12) 0.073(12) -0.029(9) 0.004(10) -0.009(10)
C35 0.093(11) 0.063(8) 0.080(11) -0.012(8) 0.036(9) -0.014(8)
C34 0.123(15) 0.085(11) 0.091(13) -0.023(9) 0.050(12) -0.011(10)
C38 0.091(11) 0.052(8) 0.058(9) -0.002(7) -0.002(8) -0.005(6)
C39 0.048(8) 0.046(7) 0.080(11) 0.015(7) 0.015(8) -0.003(6)
O3 0.073(6) 0.075(5) 0.080(7) 0.007(6) 0.016(5) -0.014(6)
N2 0.029(5) 0.038(4) 0.030(5) 0.001(4) 0.001(4) 0.005(3)
N3 0.057(6) 0.044(5) 0.047(6) -0.004(4) 0.007(5) -0.009(4)
C40 0.098(11) 0.063(8) 0.067(9) 0.001(7) 0.012(8) 0.018(7)
C41 0.065(8) 0.080(9) 0.058(8) -0.016(6) 0.006(6) 0.012(6)
C42 0.075(9) 0.078(10) 0.074(10) -0.016(8) 0.006(8) -0.008(7)

loop_
_atom_type_symbol
_atom_type_description
_atom_type_scat_dispersion_real
_atom_type_scat_dispersion_imag
_atom_type_scat_source
C C 0.0033 0.0016 'International Tables Vol C Tables 4.2.6.8 and 6.1.1.4'
H H 0.0000 0.0000 'International Tables Vol C Tables 4.2.6.8 and 6.1.1.4'
N N 0.0061 0.0033 'International Tables Vol C Tables 4.2.6.8 and 6.1.1.4'
O O 0.0106 0.0060 'International Tables Vol C Tables 4.2.6.8 and 6.1.1.4'
Br Br -0.2901 2.4595 'International Tables Vol C Tables 4.2.6.8 and 6.1.1.4'

loop_
_geom_angle_atom_site_label_1
_geom_angle_atom_site_label_2
_geom_angle_atom_site_label_3
_geom_angle
C5 C4 C3 119.0(10)
C5 C4 Br2 120.2(9)
C3 C4 Br2 120.8(9)
O1 C5 C6 108.4(10)
O1 C5 C4 132.4(11)
C6 C5 C4 119.1(11)
N1 C6 C5 110.0(10)
N1 C6 C1 126.1(10)
C5 C6 C1 123.8(11)
C2 C3 C4 122.1(12)
C2 C1 C6 115.6(11)
C3 C2 C1 120.4(12)
C3 C2 C42 119.7(12)
C1 C2 C42 119.9(11)
C8 C7 C12 120.0(11)
C8 C7 C13 120.8(10)
C12 C7 C13 119.2(11)
C7 C12 C11 118.0(11)
C7 C8 C9 118.1(13)
C10 C11 C12 123.1(14)
C9 C10 C11 118.7(15)
C10 C9 C8 122.0(14)
O1 C13 N1 117.0(11)
O1 C13 C7 124.3(12)
N1 C13 C7 118.7(11)
C19 C14 C15 118.5(11)
C19 C14 C26 121.8(11)
C15 C14 C26 119.7(10)
C14 C19 C18 123.5(12)
C16 C15 C14 121.0(12)
C19 C18 C17 117.6(12)
C15 C16 C17 118.7(12)
C16 C17 C18 120.6(13)
C22 C24 C25 119.4(11)
C22 C24 Br1 120.8(9)
C25 C24 Br1 119.7(9)
C20 C25 C24 117.0(11)
C20 C25 N3 110.5(10)
C24 C25 N3 132.5(11)
O2 C20 C25 105.9(11)
O2 C20 C21 129.0(12)
C25 C20 C21 125.1(11)
C24 C22 C23 121.6(11)
N3 C26 O2 114.3(10)
N3 C26 C14 125.9(10)
O2 C26 C14 119.7(10)
C23 C21 C20 117.3(12)
C21 C23 C22 119.7(11)
C21 C23 C40 120.6(12)
C22 C23 C40 119.8(11)
C13 O1 C5 102.8(10)
C6 N1 C13 101.7(9)
C31 C30 C29 117.7(10)
C31 C30 Br3 121.5(9)
C29 C30 Br3 120.8(9)
C32 C31 C30 119.5(11)
C32 C31 O3 109.2(10)
C30 C31 O3 131.3(11)
C27 C28 C29 118.9(11)
C27 C28 C41 120.5(10)
C29 C28 C41 120.5(10)
C28 C27 C32 117.1(11)
C31 C32 N2 107.6(9)
C31 C32 C27 124.0(10)
N2 C32 C27 128.3(10)
C30 C29 C28 122.7(10)
C26 O2 C20 106.0(9)
C37 C36 C35 120.3(13)
C36 C37 C38 118.6(12)
C36 C37 C39 121.2(12)
C38 C37 C39 120.2(12)
C38 C33 C34 120.1(14)
C34 C35 C36 119.7(14)
C35 C34 C33 120.1(15)
C33 C38 C37 121.0(14)
O3 C39 N2 115.0(10)
O3 C39 C37 126.4(12)
N2 C39 C37 118.5(11)
C39 O3 C31 103.5(9)
C39 N2 C32 104.6(8)
C26 N3 C25 103.2(9)

loop_
_geom_bond_atom_site_label_1
_geom_bond_atom_site_label_2
_geom_bond_distance
Br1 C24 1.892(10)
Br2 C4 1.898(11)
Br3 C30 1.876(10)
C4 C5 1.374(15)
C4 C3 1.383(15)
C5 O1 1.360(13)
C5 C6 1.380(14)
C6 N1 1.359(13)
C6 C1 1.408(16)
C3 C2 1.388(14)
C1 C2 1.403(15)
C2 C42 1.501(16)
C7 C8 1.414(15)
C7 C12 1.380(14)
C7 C13 1.485(14)
C12 C11 1.436(17)
C8 C9 1.418(17)
C11 C10 1.328(17)
C10 C9 1.371(19)
C13 O1 1.331(12)
C13 N1 1.338(13)
C14 C19 1.361(15)
C14 C15 1.374(16)
C14 C26 1.458(15)
C19 C18 1.333(16)
C15 C16 1.361(17)
C18 C17 1.400(17)
C16 C17 1.389(19)
C24 C22 1.375(15)
C24 C25 1.410(15)
C25 C20 1.385(15)
C25 N3 1.410(14)
C20 O2 1.387(13)
C20 C21 1.382(17)
C22 C23 1.420(16)
C26 N3 1.324(12)
C26 O2 1.366(12)
C21 C23 1.379(16)
C23 C40 1.505(16)
C30 C31 1.382(15)
C30 C29 1.392(15)
C31 C32 1.371(14)
C31 O3 1.403(13)
C28 C27 1.390(14)
C28 C29 1.408(15)
C28 C41 1.515(14)
C27 C32 1.392(14)
C32 N2 1.387(12)
C36 C37 1.397(16)
C36 C35 1.396(17)
C37 C38 1.389(15)
C37 C39 1.455(15)
C33 C38 1.363(17)
C33 C34 1.40(2)
C35 C34 1.367(19)
C39 O3 1.323(13)
C39 N2 1.347(14)
